data_4106500
loop_
_publ_author_name
'Yosuke Ashikari'
'Toshiki Nokami'
'Jun-ichi Yoshida'

_publ_contact_author_address
;
Department of Synthetic Chemistry and Biological Chemistry,
Graduate School of Engineering, Kyoto University,
;
_publ_contact_author_email ' yoshida@sbchem.kyoto-u.ac.jp '
_publ_contact_author_fax ' +81-75-383-2725 '
_publ_contact_author_name ' Jun-ichi Yoshida '
_publ_contact_author_phone ' +81-75-383-2726 '
_publ_section_title
;
 Integrated Electrochemical-Chemical Oxidation Mediated by Alkoxysulfonium
 Ions
;
_journal_name_full 'Journal of the American Chemical Society'
_journal_page_first 11840
_journal_page_last 11843
_journal_paper_doi 10.1021/ja202880n
_journal_volume 133
_journal_year 2011
_chemical_formula_moiety 'C25 H23 N O4 S'
_chemical_formula_sum 'C25 H23 N O4 S'
_chemical_formula_weight 433.50
_chemical_name_common YS-11-04
_chemical_name_systematic
; 
trans-3,4-dibenzoyl-tosylpyrrolidine 
;
_space_group_IT_number 14
_symmetry_cell_setting monoclinic
_symmetry_Int_Tables_number 14
_symmetry_space_group_name_Hall '-P 2yab'
_symmetry_space_group_name_H-M 'P 1 21/a 1'
_atom_sites_solution_hydrogens geom
_atom_sites_solution_primary direct
_atom_sites_solution_secondary difmap
_audit_creation_method SHELXL-97
_cell_angle_alpha 90.00
_cell_angle_beta 96.7134(18)
_cell_angle_gamma 90.00
_cell_formula_units_Z 4
_cell_length_a 12.9378(8)
_cell_length_b 8.0214(6)
_cell_length_c 20.4472(11)
_cell_measurement_temperature 100(2)
_cell_volume 2107.4(2)
_computing_structure_refinement 'SHELXL-97 (Sheldrick, 1997)'
_computing_structure_solution 'SHELXS-97 (Sheldrick, 1990)'
_diffrn_ambient_temperature 100(2)
_diffrn_measured_fraction_theta_full 0.997
_diffrn_measured_fraction_theta_max 0.997
_diffrn_radiation_monochromator graphite
_diffrn_radiation_source 'fine-focus sealed tube'
_diffrn_radiation_type MoK\a
_diffrn_radiation_wavelength 0.71075
_diffrn_reflns_av_R_equivalents 0.0272
_diffrn_reflns_av_sigmaI/netI 0.0229
_diffrn_reflns_limit_h_max 16
_diffrn_reflns_limit_h_min -15
_diffrn_reflns_limit_k_max 10
_diffrn_reflns_limit_k_min -10
_diffrn_reflns_limit_l_max 26
_diffrn_reflns_limit_l_min -26
_diffrn_reflns_number 19940
_diffrn_reflns_theta_full 27.48
_diffrn_reflns_theta_max 27.48
_diffrn_reflns_theta_min 2.99
_exptl_absorpt_coefficient_mu 0.187
_exptl_absorpt_correction_T_max 0.9816
_exptl_absorpt_correction_T_min 0.9816
_exptl_absorpt_correction_type multi-scan
_exptl_crystal_colour colorless
_exptl_crystal_density_diffrn 1.366
_exptl_crystal_F_000 912
_exptl_crystal_size_max 0.10
_exptl_crystal_size_mid 0.10
_exptl_crystal_size_min 0.10
_refine_diff_density_max 0.375
_refine_diff_density_min -0.416
_refine_diff_density_rms 0.045
_refine_ls_extinction_coef 0.0016(6)
_refine_ls_extinction_expression Fc^*^=kFc[1+0.001xFc^2^\l^3^/sin(2\q)]^-1/4^
_refine_ls_extinction_method SHELXL
_refine_ls_goodness_of_fit_ref 1.013
_refine_ls_hydrogen_treatment mixed
_refine_ls_matrix_type full
_refine_ls_number_parameters 362
_refine_ls_number_reflns 4832
_refine_ls_number_restraints 0
_refine_ls_restrained_S_all 1.013
_refine_ls_R_factor_all 0.0428
_refine_ls_R_factor_gt 0.0366
_refine_ls_shift/su_max 0.001
_refine_ls_shift/su_mean 0.000
_refine_ls_structure_factor_coef Fsqd
_refine_ls_weighting_details 'calc w=1/[\s^2^(Fo^2^)+(0.0504P)^2^+0.9893P] where P=(Fo^2^+2Fc^2^)/3'
_refine_ls_weighting_scheme calc
_refine_ls_wR_factor_gt 0.0951
_refine_ls_wR_factor_ref 0.0988
_reflns_number_gt 4219
_reflns_number_total 4832
_reflns_threshold_expression >2sigma(I)
_cod_data_source_file ja202880n_si_002.cif
_cod_data_source_block compound33
_cod_original_sg_symbol_H-M 'P 21/a'
_cod_database_code 4106500

loop_
_symmetry_equiv_pos_as_xyz
'x, y, z'
'-x+1/2, y+1/2, -z'
'-x, -y, -z'
'x-1/2, -y-1/2, z'

loop_
_atom_site_label
_atom_site_type_symbol
_atom_site_fract_x
_atom_site_fract_y
_atom_site_fract_z
_atom_site_U_iso_or_equiv
_atom_site_adp_type
_atom_site_occupancy
_atom_site_symmetry_multiplicity
_atom_site_calc_flag
_atom_site_refinement_flags
S1 S 0.88277(3) 0.31494(4) 0.352051(17) 0.02358(10) Uani 1 1 d .
O1 O 0.91708(8) 0.16304(13) 0.08667(5) 0.0288(2) Uani 1 1 d .
O2 O 1.17947(8) 0.15334(13) 0.15759(5) 0.0268(2) Uani 1 1 d .
C7 C 0.92693(10) 0.45809(17) 0.07700(6) 0.0210(3) Uani 1 1 d .
C6 C 0.94540(10) 0.29521(17) 0.11218(7) 0.0210(3) Uani 1 1 d .
C1 C 0.92451(11) 0.38016(18) 0.22900(7) 0.0227(3) Uani 1 1 d .
H2 H 0.8531(14) 0.382(2) 0.2092(8) 0.027(4) Uiso 1 1 d .
H1 H 0.9478(13) 0.493(2) 0.2438(8) 0.026(4) Uiso 1 1 d .
C12 C 0.97380(11) 0.60628(18) 0.10130(7) 0.0240(3) Uani 1 1 d .
H15 H 1.0228(13) 0.608(2) 0.1435(8) 0.028(4) Uiso 1 1 d .
C2 C 0.99753(10) 0.30049(16) 0.18275(6) 0.0189(3) Uani 1 1 d .
H3 H 1.0612(13) 0.366(2) 0.1839(8) 0.024(4) Uiso 1 1 d .
C14 C 1.16154(10) -0.11315(16) 0.20389(6) 0.0193(3) Uani 1 1 d .
C20 C 0.95356(11) 0.48786(17) 0.38621(6) 0.0231(3) Uani 1 1 d .
C4 C 1.02875(11) 0.16506(18) 0.28698(7) 0.0242(3) Uani 1 1 d .
H6 H 1.0910(14) 0.233(2) 0.3045(8) 0.027(4) Uiso 1 1 d .
H5 H 1.0245(13) 0.068(2) 0.3141(8) 0.029(4) Uiso 1 1 d .
C13 C 1.12825(10) 0.06354(17) 0.18989(6) 0.0197(3) Uani 1 1 d .
C8 C 0.86057(10) 0.46173(19) 0.01792(7) 0.0246(3) Uani 1 1 d .
H14 H 0.8309(13) 0.361(2) 0.0016(8) 0.024(4) Uiso 1 1 d .
C10 C 0.88740(11) 0.7571(2) 0.00886(7) 0.0285(3) Uani 1 1 d .
H12 H 0.8758(14) 0.860(2) -0.0151(9) 0.033(5) Uiso 1 1 d .
C11 C 0.95475(11) 0.75484(19) 0.06687(7) 0.0264(3) Uani 1 1 d .
H11 H 0.9888(14) 0.858(2) 0.0839(9) 0.034(5) Uiso 1 1 d .
C3 C 1.02814(10) 0.13008(17) 0.21303(6) 0.0198(3) Uani 1 1 d .
H4 H 0.9732(13) 0.049(2) 0.1996(8) 0.024(4) Uiso 1 1 d .
C15 C 1.22894(11) -0.18692(18) 0.16338(7) 0.0248(3) Uani 1 1 d .
H27 H 1.2490(13) -0.126(2) 0.1280(8) 0.027(4) Uiso 1 1 d .
C9 C 0.83997(11) 0.6110(2) -0.01545(7) 0.0296(3) Uani 1 1 d .
H13 H 0.7925(15) 0.612(2) -0.0559(9) 0.037(5) Uiso 1 1 d .
C17 C 1.16988(12) -0.36514(19) 0.26935(8) 0.0290(3) Uani 1 1 d .
H30 H 1.1510(14) -0.425(2) 0.3066(9) 0.037(5) Uiso 1 1 d .
C18 C 1.23690(11) -0.43721(19) 0.22893(8) 0.0288(3) Uani 1 1 d .
H31 H 1.2626(14) -0.549(2) 0.2383(8) 0.030(4) Uiso 1 1 d .
C21 C 1.05116(12) 0.4643(2) 0.42203(7) 0.0304(3) Uani 1 1 d .
H25 H 1.0770(15) 0.353(2) 0.4297(9) 0.036(5) Uiso 1 1 d .
C23 C 0.91325(12) 0.64724(19) 0.37485(7) 0.0276(3) Uani 1 1 d .
H23 H 0.8466(15) 0.661(2) 0.3505(9) 0.037(5) Uiso 1 1 d .
C24 C 0.97121(14) 0.7841(2) 0.39901(8) 0.0323(3) Uani 1 1 d .
H24 H 0.9430(15) 0.895(3) 0.3919(10) 0.042(5) Uiso 1 1 d .
C19 C 1.26484(11) -0.34869(19) 0.17523(8) 0.0294(3) Uani 1 1 d .
H28 H 1.3113(14) -0.400(2) 0.1462(9) 0.036(5) Uiso 1 1 d .
C16 C 1.13093(11) -0.20517(18) 0.25626(7) 0.0248(3) Uani 1 1 d .
H29 H 1.0813(13) -0.159(2) 0.2842(8) 0.029(4) Uiso 1 1 d .
C22 C 1.10856(13) 0.6038(2) 0.44471(8) 0.0358(4) Uani 1 1 d .
H26 H 1.1727(17) 0.590(3) 0.4674(10) 0.048(6) Uiso 1 1 d .
C25 C 1.07017(14) 0.7646(2) 0.43310(7) 0.0347(4) Uani 1 1 d .
C26 C 1.13452(17) 0.9155(3) 0.45577(9) 0.0488(5) Uani 1 1 d .
H32 H 1.1832 0.8861 0.4944 0.073 Uiso 1 1 calc R
H33 H 1.0885 1.0051 0.4674 0.073 Uiso 1 1 calc R
H34 H 1.1736 0.9532 0.4202 0.073 Uiso 1 1 calc R
O4 O 0.77828(8) 0.36967(15) 0.33165(6) 0.0332(3) Uani 1 1 d .
O3 O 0.90154(9) 0.17697(13) 0.39662(5) 0.0339(3) Uani 1 1 d .
N1 N 0.93199(9) 0.26323(14) 0.28537(5) 0.0220(2) Uani 1 1 d .

loop_
_atom_site_aniso_label
_atom_site_aniso_U_11
_atom_site_aniso_U_22
_atom_site_aniso_U_33
_atom_site_aniso_U_23
_atom_site_aniso_U_13
_atom_site_aniso_U_12
S1 0.02497(18) 0.01947(18) 0.02807(18) -0.00120(13) 0.01056(13) 0.00040(12)
O1 0.0343(6) 0.0198(5) 0.0307(5) -0.0017(4) -0.0029(4) -0.0015(4)
O2 0.0249(5) 0.0235(5) 0.0334(5) 0.0066(4) 0.0097(4) 0.0018(4)
C7 0.0205(6) 0.0190(6) 0.0244(6) 0.0015(5) 0.0071(5) 0.0032(5)
C6 0.0182(6) 0.0194(6) 0.0257(6) 0.0004(5) 0.0040(5) 0.0009(5)
C1 0.0240(7) 0.0213(7) 0.0229(6) 0.0002(5) 0.0031(5) 0.0062(5)
C12 0.0248(7) 0.0221(7) 0.0252(7) 0.0006(5) 0.0038(5) 0.0018(5)
C2 0.0164(6) 0.0161(6) 0.0240(6) 0.0008(5) 0.0019(5) 0.0017(5)
C14 0.0171(6) 0.0177(6) 0.0231(6) 0.0004(5) 0.0018(5) 0.0000(5)
C20 0.0275(7) 0.0213(7) 0.0217(6) 0.0004(5) 0.0080(5) 0.0003(5)
C4 0.0249(7) 0.0235(7) 0.0250(7) 0.0029(5) 0.0060(5) 0.0082(5)
C13 0.0187(6) 0.0201(6) 0.0203(6) 0.0005(5) 0.0024(5) 0.0009(5)
C8 0.0219(6) 0.0247(7) 0.0275(7) -0.0011(5) 0.0044(5) 0.0003(5)
C10 0.0301(7) 0.0254(7) 0.0315(7) 0.0081(6) 0.0102(6) 0.0089(6)
C11 0.0281(7) 0.0191(7) 0.0332(7) 0.0000(6) 0.0086(6) 0.0014(6)
C3 0.0187(6) 0.0174(6) 0.0236(6) 0.0020(5) 0.0040(5) 0.0021(5)
C15 0.0226(6) 0.0223(7) 0.0309(7) 0.0021(6) 0.0086(5) 0.0010(5)
C9 0.0260(7) 0.0357(9) 0.0266(7) 0.0039(6) 0.0012(5) 0.0055(6)
C17 0.0348(8) 0.0220(7) 0.0304(7) 0.0060(6) 0.0054(6) 0.0002(6)
C18 0.0248(7) 0.0187(7) 0.0424(8) 0.0037(6) 0.0018(6) 0.0032(5)
C21 0.0343(8) 0.0297(8) 0.0271(7) 0.0038(6) 0.0032(6) 0.0039(6)
C23 0.0321(8) 0.0232(7) 0.0285(7) 0.0017(6) 0.0081(6) 0.0037(6)
C24 0.0481(9) 0.0215(8) 0.0296(7) 0.0007(6) 0.0142(7) -0.0006(6)
C19 0.0235(7) 0.0241(7) 0.0421(8) -0.0009(6) 0.0103(6) 0.0039(5)
C16 0.0286(7) 0.0202(7) 0.0268(7) 0.0007(5) 0.0081(5) 0.0007(5)
C22 0.0352(9) 0.0456(10) 0.0254(7) 0.0028(7) -0.0015(6) -0.0067(7)
C25 0.0495(9) 0.0353(9) 0.0211(7) -0.0018(6) 0.0112(6) -0.0148(7)
C26 0.0679(12) 0.0470(11) 0.0326(8) -0.0042(8) 0.0107(8) -0.0286(10)
O4 0.0226(5) 0.0355(6) 0.0431(6) -0.0087(5) 0.0110(4) 0.0001(4)
O3 0.0507(7) 0.0210(5) 0.0335(6) 0.0030(4) 0.0198(5) 0.0006(5)
N1 0.0231(5) 0.0190(6) 0.0248(5) 0.0003(4) 0.0069(4) 0.0048(4)

loop_
_atom_type_symbol
_atom_type_description
_atom_type_scat_dispersion_real
_atom_type_scat_dispersion_imag
_atom_type_scat_source
C C 0.0033 0.0016 'International Tables Vol C Tables 4.2.6.8 and 6.1.1.4'
H H 0.0000 0.0000 'International Tables Vol C Tables 4.2.6.8 and 6.1.1.4'
N N 0.0061 0.0033 'International Tables Vol C Tables 4.2.6.8 and 6.1.1.4'
O O 0.0106 0.0060 'International Tables Vol C Tables 4.2.6.8 and 6.1.1.4'
S S 0.1246 0.1234 'International Tables Vol C Tables 4.2.6.8 and 6.1.1.4'

loop_
_geom_angle_atom_site_label_1
_geom_angle_atom_site_label_2
_geom_angle_atom_site_label_3
_geom_angle
O3 S1 O4 120.23(7)
O3 S1 N1 106.38(6)
O4 S1 N1 106.39(6)
O3 S1 C20 108.29(7)
O4 S1 C20 107.62(7)
N1 S1 C20 107.29(6)
C8 C7 C12 119.08(13)
C8 C7 C6 118.74(12)
C12 C7 C6 122.18(12)
O1 C6 C7 122.03(12)
O1 C6 C2 120.55(12)
C7 C6 C2 117.38(11)
N1 C1 C2 102.98(10)
N1 C1 H2 108.1(10)
C2 C1 H2 111.9(10)
N1 C1 H1 110.5(10)
C2 C1 H1 112.2(10)
H2 C1 H1 110.9(14)
C11 C12 C7 120.29(13)
C11 C12 H15 118.3(10)
C7 C12 H15 121.4(10)
C6 C2 C3 115.04(11)
C6 C2 C1 110.86(10)
C3 C2 C1 105.56(10)
C6 C2 H3 108.5(9)
C3 C2 H3 107.2(10)
C1 C2 H3 109.5(10)
C16 C14 C15 118.81(13)
C16 C14 C13 123.07(12)
C15 C14 C13 118.09(12)
C23 C20 C21 120.70(14)
C23 C20 S1 119.38(11)
C21 C20 S1 119.87(11)
N1 C4 C3 99.71(10)
N1 C4 H6 111.2(10)
C3 C4 H6 111.2(10)
N1 C4 H5 109.9(10)
C3 C4 H5 115.1(10)
H6 C4 H5 109.5(14)
O2 C13 C14 119.88(12)
O2 C13 C3 119.62(12)
C14 C13 C3 120.45(11)
C9 C8 C7 120.38(14)
C9 C8 H14 121.3(10)
C7 C8 H14 118.3(10)
C9 C10 C11 120.16(14)
C9 C10 H12 120.4(11)
C11 C10 H12 119.4(11)
C10 C11 C12 120.01(14)
C10 C11 H11 120.3(11)
C12 C11 H11 119.7(11)
C13 C3 C2 112.03(10)
C13 C3 C4 117.51(11)
C2 C3 C4 101.87(11)
C13 C3 H4 107.1(10)
C2 C3 H4 109.6(10)
C4 C3 H4 108.5(9)
C19 C15 C14 120.62(13)
C19 C15 H27 120.4(11)
C14 C15 H27 119.0(11)
C10 C9 C8 120.05(13)
C10 C9 H13 120.4(12)
C8 C9 H13 119.5(12)
C18 C17 C16 120.34(14)
C18 C17 H30 120.1(12)
C16 C17 H30 119.5(12)
C19 C18 C17 119.63(14)
C19 C18 H31 120.9(10)
C17 C18 H31 119.4(10)
C22 C21 C20 118.72(15)
C22 C21 H25 122.1(11)
C20 C21 H25 119.2(11)
C24 C23 C20 119.45(15)
C24 C23 H23 120.8(12)
C20 C23 H23 119.8(12)
C23 C24 C25 121.09(15)
C23 C24 H24 119.7(12)
C25 C24 H24 119.2(12)
C15 C19 C18 120.13(14)
C15 C19 H28 120.1(11)
C18 C19 H28 119.8(11)
C17 C16 C14 120.39(13)
C17 C16 H29 119.0(10)
C14 C16 H29 120.6(10)
C25 C22 C21 121.46(15)
C25 C22 H26 119.3(14)
C21 C22 H26 119.3(14)
C22 C25 C24 118.53(15)
C22 C25 C26 121.14(17)
C24 C25 C26 120.32(17)
C25 C26 H32 109.5
C25 C26 H33 109.5
H32 C26 H33 109.5
C25 C26 H34 109.5
H32 C26 H34 109.5
H33 C26 H34 109.5
C4 N1 C1 109.48(10)
C4 N1 S1 122.15(9)
C1 N1 S1 119.69(9)

loop_
_geom_bond_atom_site_label_1
_geom_bond_atom_site_label_2
_geom_bond_distance
S1 O3 1.4362(11)
S1 O4 1.4362(11)
S1 N1 1.6246(11)
S1 C20 1.7609(14)
O1 C6 1.2189(17)
O2 C13 1.2233(16)
C7 C8 1.3981(19)
C7 C12 1.3989(19)
C7 C6 1.4971(18)
C6 C2 1.5203(18)
C1 N1 1.4803(17)
C1 C2 1.5505(18)
C1 H2 0.964(17)
C1 H1 0.987(18)
C12 C11 1.391(2)
C12 H15 1.009(17)
C2 C3 1.5334(18)
C2 H3 0.977(17)
C14 C16 1.3956(19)
C14 C15 1.4020(18)
C14 C13 1.4991(18)
C20 C23 1.390(2)
C20 C21 1.397(2)
C4 N1 1.4761(17)
C4 C3 1.5371(19)
C4 H6 1.004(18)
C4 H5 0.963(19)
C13 C3 1.5262(17)
C8 C9 1.389(2)
C8 H14 0.938(18)
C10 C9 1.388(2)
C10 C11 1.388(2)
C10 H12 0.963(19)
C11 H11 0.981(19)
C3 H4 0.981(17)
C15 C19 1.390(2)
C15 H27 0.934(18)
C9 H13 0.971(19)
C17 C18 1.392(2)
C17 C16 1.393(2)
C17 H30 0.955(19)
C18 C19 1.390(2)
C18 H31 0.969(19)
C21 C22 1.392(2)
C21 H25 0.96(2)
C23 C24 1.387(2)
C23 H23 0.95(2)
C24 C25 1.393(2)
C24 H24 0.97(2)
C19 H28 0.983(19)
C16 H29 0.981(18)
C22 C25 1.393(3)
C22 H26 0.91(2)
C25 C26 1.511(2)
C26 H32 0.9800
C26 H33 0.9800
C26 H34 0.9800

loop_
_geom_torsion_atom_site_label_1
_geom_torsion_atom_site_label_2
_geom_torsion_atom_site_label_3
_geom_torsion_atom_site_label_4
_geom_torsion
C8 C7 C6 O1 10.85(19)
C12 C7 C6 O1 -169.16(13)
C8 C7 C6 C2 -166.74(11)
C12 C7 C6 C2 13.25(18)
C8 C7 C12 C11 -0.2(2)
C6 C7 C12 C11 179.77(12)
O1 C6 C2 C3 10.48(18)
C7 C6 C2 C3 -171.89(11)
O1 C6 C2 C1 -109.18(14)
C7 C6 C2 C1 68.44(14)
N1 C1 C2 C6 133.15(11)
N1 C1 C2 C3 7.95(13)
O3 S1 C20 C23 -146.91(11)
O4 S1 C20 C23 -15.51(13)
N1 S1 C20 C23 98.63(12)
O3 S1 C20 C21 35.70(13)
O4 S1 C20 C21 167.10(11)
N1 S1 C20 C21 -78.76(12)
C16 C14 C13 O2 158.07(13)
C15 C14 C13 O2 -20.06(19)
C16 C14 C13 C3 -24.67(19)
C15 C14 C13 C3 157.20(12)
C12 C7 C8 C9 -1.2(2)
C6 C7 C8 C9 178.75(12)
C9 C10 C11 C12 -0.9(2)
C7 C12 C11 C10 1.3(2)
O2 C13 C3 C2 8.18(17)
C14 C13 C3 C2 -169.08(11)
O2 C13 C3 C4 -109.27(15)
C14 C13 C3 C4 73.47(16)
C6 C2 C3 C13 78.71(14)
C1 C2 C3 C13 -158.74(11)
C6 C2 C3 C4 -154.83(11)
C1 C2 C3 C4 -32.28(13)
N1 C4 C3 C13 166.47(11)
N1 C4 C3 C2 43.68(12)
C16 C14 C15 C19 -0.1(2)
C13 C14 C15 C19 178.08(13)
C11 C10 C9 C8 -0.6(2)
C7 C8 C9 C10 1.7(2)
C16 C17 C18 C19 -0.1(2)
C23 C20 C21 C22 -1.7(2)
S1 C20 C21 C22 175.70(11)
C21 C20 C23 C24 0.5(2)
S1 C20 C23 C24 -176.87(11)
C20 C23 C24 C25 1.6(2)
C14 C15 C19 C18 -2.2(2)
C17 C18 C19 C15 2.3(2)
C18 C17 C16 C14 -2.3(2)
C15 C14 C16 C17 2.3(2)
C13 C14 C16 C17 -175.77(13)
C20 C21 C22 C25 0.8(2)
C21 C22 C25 C24 1.2(2)
C21 C22 C25 C26 -177.79(15)
C23 C24 C25 C22 -2.4(2)
C23 C24 C25 C26 176.61(14)
C3 C4 N1 C1 -41.23(14)
C3 C4 N1 S1 171.34(9)
C2 C1 N1 C4 21.14(14)
C2 C1 N1 S1 169.49(9)
O3 S1 N1 C4 -36.22(13)
O4 S1 N1 C4 -165.53(11)
C20 S1 N1 C4 79.51(12)
O3 S1 N1 C1 179.53(10)
O4 S1 N1 C1 50.22(12)
C20 S1 N1 C1 -64.75(12)
